data_7119372
loop_
_publ_author_name
'Neena, Kalluvettukuzhy K.'
'Sudhakar, Pagidi'
'Dipak, Kumbhar'
'Thilagar, Pakkirisamy'

_publ_section_title
;
 Diarylboryl-phenothiazine based multifunctional molecular siblings.
;
_journal_issue 26
_journal_name_full 'Chemical communications (Cambridge, England)'
_journal_page_first 3641
_journal_page_last 3644
_journal_paper_doi 10.1039/c6cc09717k
_journal_volume 53
_journal_year 2017
_chemical_formula_sum 'C28 H26 B N S'
_chemical_formula_weight 419.37
_chemical_name_systematic
;
 ?
;
_space_group_IT_number 161
_symmetry_cell_setting trigonal
_symmetry_space_group_name_Hall 'R 3 -2"c'
_symmetry_space_group_name_H-M 'R 3 c :H'
_atom_sites_solution_hydrogens geom
_atom_sites_solution_primary direct
_atom_sites_solution_secondary difmap
_audit_creation_method SHELXL-97
_audit_update_record
;
2016-08-13 deposited with the CCDC.
2016-12-16 downloaded from the CCDC.
;
_cell_angle_alpha 90.00
_cell_angle_beta 90.00
_cell_angle_gamma 120.00
_cell_formula_units_Z 18
_cell_length_a 18.7282(6)
_cell_length_b 18.7282(6)
_cell_length_c 34.3232(11)
_cell_measurement_reflns_used 4080
_cell_measurement_temperature 293(2)
_cell_measurement_theta_max 25.0
_cell_measurement_theta_min 2.7
_cell_volume 10425.8(6)
_computing_cell_refinement 'Bruker saint'
_computing_data_collection 'Bruker kapa apex ccd'
_computing_data_reduction Shelxs-97
_computing_molecular_graphics ORTEP-111
_computing_publication_material 'Wingx v80.05'
_computing_structure_refinement 'SHELXL-97 (Sheldrick, 2008)'
_computing_structure_solution Shelxl-97
_diffrn_ambient_temperature 293(2)
_diffrn_measured_fraction_theta_full 0.999
_diffrn_measured_fraction_theta_max 0.999
_diffrn_measurement_device_type 'Bruker kapa apex ccd'
_diffrn_radiation_monochromator graphite
_diffrn_radiation_source 'fine-focus sealed tube'
_diffrn_radiation_type MoK\a
_diffrn_radiation_wavelength 0.71073
_diffrn_reflns_av_R_equivalents 0.0923
_diffrn_reflns_av_sigmaI/netI 0.0830
_diffrn_reflns_limit_h_max 22
_diffrn_reflns_limit_h_min -22
_diffrn_reflns_limit_k_max 22
_diffrn_reflns_limit_k_min -21
_diffrn_reflns_limit_l_max 40
_diffrn_reflns_limit_l_min -40
_diffrn_reflns_number 17890
_diffrn_reflns_theta_full 25.00
_diffrn_reflns_theta_max 25.00
_diffrn_reflns_theta_min 2.69
_exptl_absorpt_coefficient_mu 0.155
_exptl_absorpt_correction_T_max 0.986
_exptl_absorpt_correction_T_min 0.982
_exptl_absorpt_correction_type multi-scan
_exptl_absorpt_process_details Sadabs
_exptl_crystal_colour Colorless
_exptl_crystal_density_diffrn 1.202
_exptl_crystal_density_method 'not measured'
_exptl_crystal_description Block
_exptl_crystal_F_000 3996
_exptl_crystal_size_max 0.2
_exptl_crystal_size_mid 0.1
_exptl_crystal_size_min 0.09
_refine_diff_density_max 0.183
_refine_diff_density_min -0.217
_refine_diff_density_rms 0.043
_refine_ls_abs_structure_details 'Flack H D (1983), Acta Cryst. A39, 876-881'
_refine_ls_abs_structure_Flack -0.02(13)
_refine_ls_extinction_method none
_refine_ls_goodness_of_fit_ref 0.989
_refine_ls_hydrogen_treatment mixed
_refine_ls_matrix_type full
_refine_ls_number_parameters 284
_refine_ls_number_reflns 4080
_refine_ls_number_restraints 1
_refine_ls_restrained_S_all 0.989
_refine_ls_R_factor_all 0.1226
_refine_ls_R_factor_gt 0.0639
_refine_ls_shift/su_max 0.011
_refine_ls_shift/su_mean 0.000
_refine_ls_structure_factor_coef Fsqd
_refine_ls_weighting_details 'calc w=1/[\s^2^(Fo^2^)+(0.0533P)^2^+0.0000P] where P=(Fo^2^+2Fc^2^)/3'
_refine_ls_weighting_scheme calc
_refine_ls_wR_factor_gt 0.1221
_refine_ls_wR_factor_ref 0.1568
_reflns_number_gt 2337
_reflns_number_total 4080
_reflns_threshold_expression >2\s(I)
_cod_data_source_file c6cc09717k4.cif
_cod_data_source_block BNX
_cod_depositor_comments
;
The following automatic conversions were performed:

'_symmetry_cell_setting' value 'Trigonal' changed to 'trigonal'
according to
/usr/data/users/saulius/crontab/automatic-downloads/rss-feeds/RSC/lib/dictionaries/cif_core.dic
dictionary named 'cif_core.dic' version 2.4.2 from 2011-04-26.

'_exptl_absorpt_correction_type' value 'Multi-scan' changed to
'multi-scan' according to
/usr/data/users/saulius/crontab/automatic-downloads/rss-feeds/RSC/lib/dictionaries/cif_core.dic
dictionary named 'cif_core.dic' version 2.4.2 from 2011-04-26.

Automatic conversion script
Id: cif_fix_values 4268 2015-11-12 08:31:59Z antanas 

 Adding full bibliography for 7119371--7119372.cif.
;
_cod_original_sg_symbol_H-M R3c
_cod_database_code 7119372

loop_
_symmetry_equiv_pos_as_xyz
'x, y, z'
'-y, x-y, z'
'-x+y, -x, z'
'-y, -x, z+1/2'
'-x+y, y, z+1/2'
'x, x-y, z+1/2'
'x+2/3, y+1/3, z+1/3'
'-y+2/3, x-y+1/3, z+1/3'
'-x+y+2/3, -x+1/3, z+1/3'
'-y+2/3, -x+1/3, z+5/6'
'-x+y+2/3, y+1/3, z+5/6'
'x+2/3, x-y+1/3, z+5/6'
'x+1/3, y+2/3, z+2/3'
'-y+1/3, x-y+2/3, z+2/3'
'-x+y+1/3, -x+2/3, z+2/3'
'-y+1/3, -x+2/3, z+7/6'
'-x+y+1/3, y+2/3, z+7/6'
'x+1/3, x-y+2/3, z+7/6'

loop_
_atom_site_label
_atom_site_type_symbol
_atom_site_fract_x
_atom_site_fract_y
_atom_site_fract_z
_atom_site_U_iso_or_equiv
_atom_site_adp_type
_atom_site_occupancy
_atom_site_symmetry_multiplicity
_atom_site_calc_flag
_atom_site_refinement_flags
S1 S 0.52874(9) 0.29406(10) 0.45951(4) 0.0723(4) Uani 1 1 d .
C12 C 0.3616(3) 0.1989(3) 0.47108(13) 0.0494(12) Uani 1 1 d .
C24 C 0.1989(3) 0.2346(3) 0.41058(14) 0.0542(13) Uani 1 1 d .
N1 N 0.3630(2) 0.2750(2) 0.48021(10) 0.0466(9) Uani 1 1 d .
C11 C 0.2895(3) 0.1227(3) 0.47254(15) 0.0625(14) Uani 1 1 d .
H5 H 0.2401 0.1196 0.4795 0.075 Uiso 1 1 calc R
C13 C 0.3392(3) 0.3986(3) 0.46433(13) 0.0531(13) Uani 1 1 d .
C6 C 0.5097(3) 0.3433(3) 0.49855(14) 0.0557(13) Uani 1 1 d .
C2 C 0.4169(3) 0.3665(3) 0.53651(13) 0.0545(13) Uani 1 1 d .
H8 H 0.3635 0.3551 0.5418 0.065 Uiso 1 1 calc R
C1 C 0.4311(3) 0.3295(3) 0.50450(13) 0.0467(11) Uani 1 1 d .
C19 C 0.2181(3) 0.2369(3) 0.45041(14) 0.0498(12) Uani 1 1 d .
C21 C 0.0743(4) 0.1365(4) 0.4623(2) 0.0766(17) Uani 1 1 d .
H11 H 0.0322 0.1042 0.4797 0.092 Uiso 1 1 calc R
C16 C 0.3887(6) 0.5664(4) 0.4568(2) 0.099(3) Uani 1 1 d .
H12 H 0.4052 0.6219 0.4543 0.119 Uiso 1 1 calc R
C20 C 0.1543(3) 0.1866(3) 0.47600(15) 0.0602(14) Uani 1 1 d .
C28 C 0.2643(4) 0.2855(4) 0.38102(15) 0.0775(18) Uani 1 1 d .
H14A H 0.2844 0.3430 0.3858 0.116 Uiso 1 1 calc R
H14B H 0.2411 0.2716 0.3553 0.116 Uiso 1 1 calc R
H14C H 0.3090 0.2744 0.3831 0.116 Uiso 1 1 calc R
C18 C 0.2976(4) 0.4330(4) 0.48446(15) 0.0658(15) Uani 1 1 d .
B1 B 0.3078(3) 0.3018(3) 0.46569(14) 0.0468(13) Uani 1 1 d .
C14 C 0.4056(3) 0.4512(4) 0.44083(16) 0.0664(16) Uani 1 1 d .
C3 C 0.4802(4) 0.4194(3) 0.56036(15) 0.0663(15) Uani 1 1 d .
H18 H 0.4702 0.4452 0.5811 0.080 Uiso 1 1 calc R
C9 C 0.3636(4) 0.0540(4) 0.45487(16) 0.0738(17) Uani 1 1 d .
H19 H 0.3644 0.0057 0.4494 0.089 Uiso 1 1 calc R
C5 C 0.5736(3) 0.3955(4) 0.52323(16) 0.0662(15) Uani 1 1 d .
H20 H 0.6264 0.4041 0.5193 0.079 Uiso 1 1 calc R
C17 C 0.3239(5) 0.5170(5) 0.4803(2) 0.089(2) Uani 1 1 d .
H21 H 0.2968 0.5394 0.4938 0.107 Uiso 1 1 calc R
C7 C 0.4344(3) 0.2011(3) 0.46164(14) 0.0595(13) Uani 1 1 d .
C23 C 0.1190(4) 0.1834(4) 0.39727(19) 0.0766(18) Uani 1 1 d .
H23 H 0.1070 0.1821 0.3709 0.092 Uiso 1 1 calc R
C22 C 0.0571(4) 0.1344(4) 0.4233(2) 0.0835(19) Uani 1 1 d .
H24 H 0.0037 0.1001 0.4144 0.100 Uiso 1 1 calc R
C15 C 0.4288(4) 0.5349(4) 0.4372(2) 0.086(2) Uani 1 1 d .
H25 H 0.4726 0.5690 0.4210 0.103 Uiso 1 1 calc R
C27 C 0.1671(4) 0.1812(4) 0.51924(16) 0.0808(18) Uani 1 1 d .
H26A H 0.2246 0.2146 0.5253 0.121 Uiso 1 1 calc R
H26B H 0.1486 0.1249 0.5262 0.121 Uiso 1 1 calc R
H26C H 0.1362 0.2006 0.5336 0.121 Uiso 1 1 calc R
C8 C 0.4351(4) 0.1283(4) 0.45409(15) 0.0706(16) Uani 1 1 d .
H27 H 0.4847 0.1303 0.4485 0.085 Uiso 1 1 calc R
C4 C 0.5588(4) 0.4340(3) 0.55326(17) 0.0757(17) Uani 1 1 d .
H28 H 0.6021 0.4703 0.5691 0.091 Uiso 1 1 calc R
C10 C 0.2913(4) 0.0508(3) 0.46364(17) 0.0745(16) Uani 1 1 d .
H29 H 0.2426 0.0003 0.4637 0.089 Uiso 1 1 calc R
C25 C 0.4567(4) 0.4239(4) 0.41754(17) 0.088(2) Uani 1 1 d .
H31A H 0.5095 0.4443 0.4298 0.132 Uiso 1 1 calc R
H31B H 0.4643 0.4455 0.3915 0.132 Uiso 1 1 calc R
H31C H 0.4287 0.3648 0.4166 0.132 Uiso 1 1 calc R
C26 C 0.2255(4) 0.3829(4) 0.51035(19) 0.0874(19) Uani 1 1 d .
H33A H 0.1831 0.3380 0.4958 0.131 Uiso 1 1 calc R
H33B H 0.2047 0.4168 0.5203 0.131 Uiso 1 1 calc R
H33C H 0.2424 0.3615 0.5316 0.131 Uiso 1 1 calc R

loop_
_atom_site_aniso_label
_atom_site_aniso_U_11
_atom_site_aniso_U_22
_atom_site_aniso_U_33
_atom_site_aniso_U_23
_atom_site_aniso_U_13
_atom_site_aniso_U_12
S1 0.0601(9) 0.0866(11) 0.0771(9) -0.0030(9) 0.0081(7) 0.0418(9)
C12 0.058(3) 0.054(3) 0.045(3) -0.003(2) -0.007(2) 0.035(3)
C24 0.059(3) 0.052(3) 0.057(3) -0.007(3) -0.009(3) 0.031(3)
N1 0.049(2) 0.051(2) 0.043(2) -0.0051(19) -0.0066(19) 0.027(2)
C11 0.059(4) 0.062(4) 0.066(3) -0.002(3) -0.008(3) 0.030(3)
C13 0.056(3) 0.052(3) 0.051(3) -0.006(2) -0.022(3) 0.027(3)
C6 0.049(3) 0.060(3) 0.058(3) -0.003(3) -0.008(2) 0.028(3)
C2 0.058(3) 0.058(3) 0.053(3) -0.010(3) -0.013(3) 0.033(3)
C1 0.044(3) 0.047(3) 0.043(2) 0.000(2) -0.007(2) 0.018(2)
C19 0.047(3) 0.050(3) 0.057(3) -0.010(2) -0.010(2) 0.028(3)
C21 0.057(4) 0.076(4) 0.094(5) -0.005(3) -0.004(3) 0.030(3)
C16 0.122(7) 0.057(5) 0.096(6) -0.016(4) -0.055(5) 0.027(5)
C20 0.048(3) 0.060(4) 0.069(4) -0.004(3) -0.002(3) 0.024(3)
C28 0.108(5) 0.070(4) 0.049(3) 0.000(3) -0.007(3) 0.040(4)
C18 0.073(4) 0.071(4) 0.065(4) -0.014(3) -0.026(3) 0.044(3)
B1 0.046(3) 0.057(4) 0.041(3) -0.003(3) -0.001(3) 0.029(3)
C14 0.053(4) 0.061(4) 0.068(4) 0.008(3) -0.021(3) 0.015(3)
C3 0.077(4) 0.062(4) 0.059(4) -0.011(3) -0.018(3) 0.034(3)
C9 0.101(5) 0.074(4) 0.069(4) -0.023(3) -0.026(3) 0.061(4)
C5 0.046(3) 0.073(4) 0.080(4) 0.007(3) -0.006(3) 0.029(3)
C17 0.123(6) 0.088(5) 0.082(5) -0.032(4) -0.057(4) 0.072(5)
C7 0.071(4) 0.070(4) 0.054(3) -0.010(3) -0.004(3) 0.047(3)
C23 0.079(5) 0.071(4) 0.082(4) -0.015(3) -0.037(4) 0.039(4)
C22 0.055(4) 0.066(4) 0.126(6) -0.021(4) -0.030(4) 0.027(4)
C15 0.078(5) 0.069(5) 0.082(4) 0.013(4) -0.032(4) 0.015(4)
C27 0.082(4) 0.080(4) 0.072(4) 0.010(3) 0.018(3) 0.034(4)
C8 0.082(4) 0.090(5) 0.059(3) -0.019(3) -0.017(3) 0.058(4)
C4 0.071(4) 0.062(4) 0.078(4) -0.006(3) -0.032(3) 0.021(3)
C10 0.079(4) 0.054(4) 0.089(4) -0.012(3) -0.026(3) 0.032(3)
C25 0.062(4) 0.113(6) 0.080(4) 0.030(4) 0.007(3) 0.036(4)
C26 0.088(5) 0.098(5) 0.097(5) -0.020(4) -0.009(4) 0.062(4)

loop_
_atom_type_symbol
_atom_type_description
_atom_type_scat_dispersion_real
_atom_type_scat_dispersion_imag
_atom_type_scat_source
C C 0.0033 0.0016 'International Tables Vol C Tables 4.2.6.8 and 6.1.1.4'
H H 0.0000 0.0000 'International Tables Vol C Tables 4.2.6.8 and 6.1.1.4'
B B 0.0013 0.0007 'International Tables Vol C Tables 4.2.6.8 and 6.1.1.4'
N N 0.0061 0.0033 'International Tables Vol C Tables 4.2.6.8 and 6.1.1.4'
S S 0.1246 0.1234 'International Tables Vol C Tables 4.2.6.8 and 6.1.1.4'

loop_
_geom_angle_atom_site_label_1
_geom_angle_atom_site_label_2
_geom_angle_atom_site_label_3
_geom_angle
C7 S1 C6 97.0(2)
C7 C12 C11 118.4(4)
C7 C12 N1 119.3(5)
C11 C12 N1 122.2(4)
C23 C24 C19 120.7(5)
C23 C24 C28 118.0(5)
C19 C24 C28 121.3(5)
C1 N1 B1 119.3(4)
C1 N1 C12 113.4(4)
B1 N1 C12 127.1(4)
C12 C11 C10 120.2(5)
C14 C13 C18 117.4(5)
C14 C13 B1 120.6(5)
C18 C13 B1 121.8(5)
C1 C6 C5 120.4(5)
C1 C6 S1 119.4(4)
C5 C6 S1 120.2(4)
C3 C2 C1 121.2(5)
C6 C1 C2 118.4(4)
C6 C1 N1 122.3(4)
C2 C1 N1 119.2(4)
C20 C19 C24 118.0(4)
C20 C19 B1 121.8(4)
C24 C19 B1 119.9(4)
C22 C21 C20 120.5(6)
C15 C16 C17 120.1(7)
C21 C20 C19 120.6(5)
C21 C20 C27 116.0(5)
C19 C20 C27 123.3(5)
C17 C18 C13 119.8(6)
C17 C18 C26 117.9(6)
C13 C18 C26 122.3(5)
N1 B1 C19 120.9(4)
N1 B1 C13 118.8(4)
C19 B1 C13 120.3(4)
C13 C14 C15 120.5(6)
C13 C14 C25 123.8(5)
C15 C14 C25 115.7(6)
C2 C3 C4 119.3(5)
C10 C9 C8 119.8(5)
C4 C5 C6 120.0(5)
C16 C17 C18 121.2(7)
C12 C7 C8 120.5(5)
C12 C7 S1 121.8(4)
C8 C7 S1 117.7(4)
C22 C23 C24 120.0(6)
C21 C22 C23 120.2(6)
C16 C15 C14 121.0(7)
C9 C8 C7 120.5(6)
C5 C4 C3 120.6(5)
C9 C10 C11 120.7(6)

loop_
_geom_bond_atom_site_label_1
_geom_bond_atom_site_label_2
_geom_bond_distance
S1 C7 1.756(5)
S1 C6 1.761(5)
C12 C7 1.382(6)
C12 C11 1.390(7)
C12 N1 1.447(6)
C24 C23 1.391(7)
C24 C19 1.409(6)
C24 C28 1.507(7)
N1 C1 1.435(6)
N1 B1 1.445(6)
C11 C10 1.398(7)
C13 C14 1.394(7)
C13 C18 1.415(7)
C13 B1 1.602(7)
C6 C1 1.377(6)
C6 C5 1.391(7)
C2 C3 1.372(6)
C2 C1 1.394(6)
C19 C20 1.400(7)
C19 B1 1.592(7)
C21 C22 1.371(8)
C21 C20 1.394(7)
C16 C15 1.344(10)
C16 C17 1.361(10)
C20 C27 1.515(7)
C18 C17 1.400(8)
C18 C26 1.492(8)
C14 C15 1.407(8)
C14 C25 1.518(8)
C3 C4 1.378(8)
C9 C10 1.359(8)
C9 C8 1.367(8)
C5 C4 1.363(7)
C7 C8 1.394(7)
C23 C22 1.387(8)
